data_1549284
loop_
_publ_author_name
'Hill, Ethan A.'
'Kelty, Margaret L.'
'Filatov, Alexander S.'
'Anderson, John S.'

_publ_section_title
;
 Isolable iodosylarene and iodoxyarene adducts of Co and their O-atom
 transfer and C-H activation reactivity.
;
_journal_issue 19
_journal_name_full 'Chemical science'
_journal_page_first 4493
_journal_page_last 4499
_journal_paper_doi 10.1039/c8sc01167b
_journal_volume 9
_journal_year 2018
_chemical_formula_moiety 'C22 H34 B Co F3 N6 O3 S, C4 H10 O'
_chemical_formula_sum 'C26 H44 B Co F3 N6 O4 S'
_chemical_formula_weight 663.47
_chemical_name_common CoTptBuOTf
_chemical_name_systematic CoTptBuOTf
_chemical_properties_physical Air-sensitive
_space_group_crystal_system monoclinic
_space_group_IT_number 14
_space_group_name_Hall '-P 2yn'
_space_group_name_H-M_alt 'P 1 21/n 1'
_symmetry_space_group_name_Hall '-P 2yn'
_symmetry_space_group_name_H-M 'P 1 21/n 1'
_atom_sites_solution_hydrogens mixed
_atom_sites_solution_primary dual
_atom_sites_solution_secondary difmap
_audit_creation_date 2018-01-09
_audit_creation_method
;
Olex2 1.2
(compiled 2017.08.10 svn.r3458 for OlexSys, GUI svn.r5381)
;
_audit_update_record
;
2018-01-23 deposited with the CCDC.
2018-04-23 downloaded from the CCDC.
;
_cell_angle_alpha 90
_cell_angle_beta 91.209(3)
_cell_angle_gamma 90
_cell_formula_units_Z 4
_cell_length_a 10.4361(10)
_cell_length_b 20.2414(18)
_cell_length_c 15.3862(14)
_cell_measurement_reflns_used 9218
_cell_measurement_temperature 100(2)
_cell_measurement_theta_max 27.51
_cell_measurement_theta_min 2.38
_cell_volume 3249.5(5)
_computing_cell_refinement 'SAINT V.8.35A (Bruker AXS Inc., 2013)'
_computing_data_collection 'APEX3 v.2015.9-0 (Bruker AXS Inc., 2015)'
_computing_data_reduction 'SAINT V.8.35A (Bruker AXS Inc., 2013)'
_computing_molecular_graphics
;
OLEX2: a complete structure solution, refinement and analysis program 
Dolomanov et al., 2009

Mercury: visualization and analysis of crystal structures
Macrae, et al., 2006

O. V. Dolomanov, L. J. Bourhis, R. J. Gildea, J. A. K. Howard and H. Puschmann.
J. Appl. Cryst. (2009). 42, 339-341;

C. F. Macrae, P. R. Edgington, P. McCabe, E. Pidcock, G. P. Shields, R. Taylor,
M. Towler and J. van de Streek, J. Appl. Cryst. (2006). 39, 453-457.
;
_computing_publication_material
;
 APEX3 v.2015.5-2 (Bruker AXS Inc., 2015)
 OLEX2 (Dolomanov et al., 2009)
;
_computing_structure_refinement 'ShelXL (Sheldrick, 2015)'
_computing_structure_solution 'XT 2014/5 (Sheldrick, 2015a)'
_diffrn_ambient_temperature 100(2)
_diffrn_detector 'Bruker PHOTON 100'
_diffrn_detector_area_resol_mean 10.4167
_diffrn_detector_type CMOS
_diffrn_measured_fraction_theta_full 1.000
_diffrn_measured_fraction_theta_max 0.997
_diffrn_measurement_device 'three-circle diffractometer'
_diffrn_measurement_device_type D8Venture
_diffrn_measurement_method '\w and \f scans'
_diffrn_radiation_monochromator mirrors
_diffrn_radiation_probe x-ray
_diffrn_radiation_type MoK\a
_diffrn_radiation_wavelength 0.71073
_diffrn_reflns_av_R_equivalents 0.0403
_diffrn_reflns_av_unetI/netI 0.0171
_diffrn_reflns_Laue_measured_fraction_full 1.000
_diffrn_reflns_Laue_measured_fraction_max 0.997
_diffrn_reflns_limit_h_max 13
_diffrn_reflns_limit_h_min -11
_diffrn_reflns_limit_k_max 26
_diffrn_reflns_limit_k_min -26
_diffrn_reflns_limit_l_max 20
_diffrn_reflns_limit_l_min -20
_diffrn_reflns_number 100848
_diffrn_reflns_point_group_measured_fraction_full 1.000
_diffrn_reflns_point_group_measured_fraction_max 0.997
_diffrn_reflns_theta_full 25.242
_diffrn_reflns_theta_max 27.585
_diffrn_reflns_theta_min 2.196
_diffrn_source 'micro-focus X-ray tube'
_diffrn_source_type 'INCOATEC ImuS'
_diffrn_standards_number 0
_exptl_absorpt_coefficient_mu 0.650
_exptl_absorpt_correction_T_max 0.7456
_exptl_absorpt_correction_T_min 0.6868
_exptl_absorpt_correction_type multi-scan
_exptl_absorpt_process_details
;
SADABS-2016/2 (Bruker,2016/2) was used for absorption correction. 
wR2(int) was 0.1110 before and 0.0524 after correction. 
The Ratio of minimum to maximum transmission is 0.9211.
;
_exptl_crystal_colour 'clear light blue'
_exptl_crystal_colour_lustre clear
_exptl_crystal_colour_modifier light
_exptl_crystal_colour_primary blue
_exptl_crystal_density_diffrn 1.356
_exptl_crystal_description plate
_exptl_crystal_F_000 1396
_exptl_crystal_size_max 0.45
_exptl_crystal_size_mid 0.3
_exptl_crystal_size_min 0.1
_refine_diff_density_max 0.438
_refine_diff_density_min -0.322
_refine_diff_density_rms 0.049
_refine_ls_extinction_method none
_refine_ls_goodness_of_fit_ref 1.045
_refine_ls_hydrogen_treatment mixed
_refine_ls_matrix_type full
_refine_ls_number_parameters 394
_refine_ls_number_reflns 7508
_refine_ls_number_restraints 0
_refine_ls_restrained_S_all 1.045
_refine_ls_R_factor_all 0.0337
_refine_ls_R_factor_gt 0.0277
_refine_ls_shift/su_max 0.002
_refine_ls_shift/su_mean 0.000
_refine_ls_structure_factor_coef Fsqd
_refine_ls_weighting_details 'w=1/[\s^2^(Fo^2^)+(0.0293P)^2^+1.8740P] where P=(Fo^2^+2Fc^2^)/3'
_refine_ls_weighting_scheme calc
_refine_ls_wR_factor_gt 0.0648
_refine_ls_wR_factor_ref 0.0673
_reflns_Friedel_coverage 0.000
_reflns_number_gt 6720
_reflns_number_total 7508
_reflns_threshold_expression 'I > 2\s(I)'
_cod_data_source_file c8sc01167b2.cif
_cod_data_source_block 5
_cod_depositor_comments 'Adding full bibliography for 1549282--1549287.cif.'
_cod_database_code 1549284
_shelx_shelxl_version_number 2018/1
_shelx_space_group_comment
;
The symmetry employed for this shelxl refinement is uniquely defined
by the following loop, which should always be used as a source of
symmetry information in preference to the above space-group names.
They are only intended as comments.
;
_shelx_estimated_absorpt_t_max 0.938
_shelx_estimated_absorpt_t_min 0.759
_olex2_refinement_description
;
1. Fixed Uiso
 At 1.2 times of:
  All C(H) groups, All C(H,H) groups
 At 1.5 times of:
  All C(H,H,H) groups
2.a Secondary CH2 refined with riding coordinates:
 C24(H24A,H24B), C25(H25A,H25B)
2.b Aromatic/amide H refined with riding coordinates:
 C1(H1), C2(H2), C8(H8), C9(H9), C15(H15), C16(H16)
2.c Idealised Me refined as rotating group:
 C5(H5A,H5B,H5C), C6(H6A,H6B,H6C), C7(H7A,H7B,H7C), C12(H12A,H12B,H12C),
 C13(H13A,H13B,H13C), C14(H14A,H14B,H14C), C19(H19A,H19B,H19C), C20(H20A,H20B,
 H20C), C21(H21A,H21B,H21C), C23(H23A,H23B,H23C), C26(H26A,H26B,H26C)
;
_olex2_submission_special_instructions 'No special instructions were received'

loop_
_space_group_symop_operation_xyz
'x, y, z'
'-x+1/2, y+1/2, -z+1/2'
'-x, -y, -z'
'x-1/2, -y-1/2, z-1/2'

loop_
_atom_site_label
_atom_site_type_symbol
_atom_site_fract_x
_atom_site_fract_y
_atom_site_fract_z
_atom_site_U_iso_or_equiv
_atom_site_adp_type
_atom_site_occupancy
_atom_site_site_symmetry_order
_atom_site_calc_flag
_atom_site_refinement_flags_posn
Co1 Co 0.76605(2) 0.72362(2) 0.61798(2) 0.01107(5) Uani 1 1 d .
S1 S 0.58294(3) 0.60874(2) 0.70888(2) 0.01617(7) Uani 1 1 d .
F1 F 0.48179(9) 0.49345(4) 0.68846(6) 0.0298(2) Uani 1 1 d .
F2 F 0.64900(9) 0.50855(4) 0.61098(6) 0.0286(2) Uani 1 1 d .
F3 F 0.47012(8) 0.55393(4) 0.57336(5) 0.02352(18) Uani 1 1 d .
O1 O 0.66114(9) 0.64803(5) 0.64933(6) 0.0197(2) Uani 1 1 d .
O2 O 0.65420(12) 0.58258(6) 0.78099(7) 0.0340(3) Uani 1 1 d .
O3 O 0.46158(10) 0.63785(6) 0.72506(8) 0.0301(3) Uani 1 1 d .
N1 N 1.00849(10) 0.77571(5) 0.58780(7) 0.0142(2) Uani 1 1 d .
N2 N 0.95889(10) 0.71642(5) 0.61471(7) 0.0137(2) Uani 1 1 d .
N3 N 0.83667(10) 0.85611(5) 0.63315(7) 0.0142(2) Uani 1 1 d .
N4 N 0.75596(10) 0.81336(5) 0.67439(7) 0.0142(2) Uani 1 1 d .
N5 N 0.83149(10) 0.80767(5) 0.48295(7) 0.0139(2) Uani 1 1 d .
N6 N 0.74834(10) 0.75601(5) 0.49463(7) 0.0138(2) Uani 1 1 d .
C1 C 0.82531(13) 0.82721(6) 0.39963(8) 0.0158(3) Uani 1 1 d .
H1 H 0.873816 0.861948 0.374999 0.019 Uiso 1 1 calc R
C2 C 0.73677(13) 0.78840(7) 0.35579(9) 0.0169(3) Uani 1 1 d .
H2 H 0.712359 0.791217 0.296069 0.020 Uiso 1 1 calc R
C3 C 0.69031(12) 0.74409(6) 0.41718(8) 0.0152(3) Uani 1 1 d .
C4 C 0.59493(13) 0.68856(7) 0.40489(9) 0.0189(3) Uani 1 1 d .
C5 C 0.66247(15) 0.62287(7) 0.42524(9) 0.0226(3) Uani 1 1 d .
H5A H 0.732378 0.616248 0.384606 0.034 Uiso 1 1 calc GR
H5B H 0.600841 0.586544 0.419258 0.034 Uiso 1 1 calc GR
H5C H 0.697342 0.623863 0.484869 0.034 Uiso 1 1 calc GR
C6 C 0.48068(13) 0.69823(8) 0.46465(10) 0.0241(3) Uani 1 1 d .
H6A H 0.419483 0.662015 0.455753 0.036 Uiso 1 1 calc GR
H6B H 0.438591 0.740369 0.451020 0.036 Uiso 1 1 calc GR
H6C H 0.510950 0.698499 0.525380 0.036 Uiso 1 1 calc GR
C7 C 0.54588(17) 0.68746(8) 0.31014(10) 0.0313(4) Uani 1 1 d .
H7A H 0.618279 0.681288 0.271418 0.047 Uiso 1 1 calc GR
H7B H 0.503076 0.729392 0.296424 0.047 Uiso 1 1 calc GR
H7C H 0.484985 0.651011 0.302089 0.047 Uiso 1 1 calc GR
C8 C 1.13689(12) 0.77115(7) 0.58566(8) 0.0168(3) Uani 1 1 d .
H8 H 1.193599 0.805514 0.569446 0.020 Uiso 1 1 calc R
C9 C 1.17261(13) 0.70832(7) 0.61091(9) 0.0177(3) Uani 1 1 d .
H9 H 1.257201 0.691151 0.615563 0.021 Uiso 1 1 calc R
C10 C 1.05833(12) 0.67506(7) 0.62828(8) 0.0149(2) Uani 1 1 d .
C11 C 1.03909(13) 0.60399(7) 0.65612(9) 0.0178(3) Uani 1 1 d .
C12 C 0.94932(13) 0.56902(7) 0.59078(9) 0.0200(3) Uani 1 1 d .
H12A H 0.865392 0.590754 0.590102 0.030 Uiso 1 1 calc GR
H12B H 0.939412 0.522671 0.607791 0.030 Uiso 1 1 calc GR
H12C H 0.985750 0.571267 0.532667 0.030 Uiso 1 1 calc GR
C13 C 0.98065(16) 0.60191(8) 0.74686(9) 0.0260(3) Uani 1 1 d .
H13A H 1.037674 0.624710 0.788444 0.039 Uiso 1 1 calc GR
H13B H 0.970060 0.555845 0.764928 0.039 Uiso 1 1 calc GR
H13C H 0.896936 0.623861 0.745095 0.039 Uiso 1 1 calc GR
C14 C 1.16818(15) 0.56826(8) 0.65851(13) 0.0328(4) Uani 1 1 d .
H14A H 1.203913 0.567924 0.600118 0.049 Uiso 1 1 calc GR
H14B H 1.156096 0.522724 0.678370 0.049 Uiso 1 1 calc GR
H14C H 1.227284 0.591219 0.698575 0.049 Uiso 1 1 calc GR
C15 C 0.82231(13) 0.91699(7) 0.66597(9) 0.0174(3) Uani 1 1 d .
H15 H 0.867114 0.955366 0.648150 0.021 Uiso 1 1 calc R
C16 C 0.73199(13) 0.91465(7) 0.72967(9) 0.0194(3) Uani 1 1 d .
H16 H 0.702818 0.950394 0.764039 0.023 Uiso 1 1 calc R
C17 C 0.69204(12) 0.84899(7) 0.73342(8) 0.0161(3) Uani 1 1 d .
C18 C 0.59037(13) 0.81810(7) 0.78893(9) 0.0198(3) Uani 1 1 d .
C19 C 0.47554(13) 0.79959(8) 0.72975(10) 0.0247(3) Uani 1 1 d .
H19A H 0.442587 0.839321 0.700559 0.037 Uiso 1 1 calc GR
H19B H 0.407968 0.780080 0.764818 0.037 Uiso 1 1 calc GR
H19C H 0.502814 0.767546 0.686115 0.037 Uiso 1 1 calc GR
C20 C 0.64474(14) 0.75780(7) 0.83706(9) 0.0223(3) Uani 1 1 d .
H20A H 0.680797 0.726913 0.795059 0.033 Uiso 1 1 calc GR
H20B H 0.576118 0.735905 0.868656 0.033 Uiso 1 1 calc GR
H20C H 0.712129 0.771980 0.878282 0.033 Uiso 1 1 calc GR
C21 C 0.54562(17) 0.86813(9) 0.85674(11) 0.0344(4) Uani 1 1 d .
H21A H 0.619114 0.882455 0.892691 0.052 Uiso 1 1 calc GR
H21B H 0.481669 0.847437 0.893707 0.052 Uiso 1 1 calc GR
H21C H 0.507482 0.906474 0.827146 0.052 Uiso 1 1 calc GR
C22 C 0.54459(13) 0.53725(7) 0.64114(9) 0.0187(3) Uani 1 1 d .
B1 B 0.92044(14) 0.83313(7) 0.55737(9) 0.0145(3) Uani 1 1 d .
H1A H 0.9786(14) 0.8740(8) 0.5335(10) 0.015(4) Uiso 1 1 d .
O4 O 0.17232(11) 0.43120(6) 0.94394(7) 0.0309(3) Uani 1 1 d .
C23 C 0.34617(17) 0.48463(9) 0.87703(13) 0.0395(4) Uani 1 1 d .
H23A H 0.288055 0.508348 0.837089 0.059 Uiso 1 1 calc GR
H23B H 0.370296 0.442325 0.851062 0.059 Uiso 1 1 calc GR
H23C H 0.423275 0.511246 0.887968 0.059 Uiso 1 1 calc GR
C24 C 0.28026(15) 0.47233(8) 0.96108(12) 0.0326(4) Uani 1 1 d .
H24A H 0.339788 0.450446 1.002946 0.039 Uiso 1 1 calc R
H24B H 0.252350 0.514719 0.986607 0.039 Uiso 1 1 calc R
C25 C 0.09905(16) 0.41926(9) 1.01927(10) 0.0305(3) Uani 1 1 d .
H25A H 0.077498 0.461597 1.047660 0.037 Uiso 1 1 calc R
H25B H 0.148866 0.391952 1.061321 0.037 Uiso 1 1 calc R
C26 C -0.02131(17) 0.38375(9) 0.99149(11) 0.0336(4) Uani 1 1 d .
H26A H -0.068682 0.410587 0.948640 0.050 Uiso 1 1 calc GR
H26B H -0.074723 0.376319 1.042198 0.050 Uiso 1 1 calc GR
H26C H 0.000912 0.341171 0.965501 0.050 Uiso 1 1 calc GR

loop_
_atom_site_aniso_label
_atom_site_aniso_U_11
_atom_site_aniso_U_22
_atom_site_aniso_U_33
_atom_site_aniso_U_23
_atom_site_aniso_U_13
_atom_site_aniso_U_12
Co1 0.01070(8) 0.01162(9) 0.01086(8) -0.00037(6) -0.00050(6) -0.00192(6)
S1 0.01818(16) 0.01552(15) 0.01482(15) -0.00135(12) 0.00097(12) -0.00641(12)
F1 0.0420(5) 0.0211(4) 0.0264(4) 0.0019(3) 0.0000(4) -0.0177(4)
F2 0.0283(5) 0.0215(4) 0.0360(5) -0.0067(4) 0.0008(4) 0.0049(4)
F3 0.0254(4) 0.0241(4) 0.0208(4) -0.0021(3) -0.0062(3) -0.0039(3)
O1 0.0217(5) 0.0167(5) 0.0207(5) -0.0021(4) 0.0056(4) -0.0072(4)
O2 0.0486(7) 0.0276(6) 0.0250(6) 0.0059(5) -0.0156(5) -0.0136(5)
O3 0.0210(5) 0.0309(6) 0.0388(6) -0.0153(5) 0.0113(5) -0.0070(4)
N1 0.0126(5) 0.0152(5) 0.0147(5) 0.0003(4) 0.0003(4) -0.0029(4)
N2 0.0137(5) 0.0136(5) 0.0137(5) 0.0010(4) -0.0003(4) -0.0021(4)
N3 0.0142(5) 0.0135(5) 0.0147(5) -0.0008(4) -0.0006(4) -0.0033(4)
N4 0.0132(5) 0.0151(5) 0.0142(5) -0.0015(4) 0.0005(4) -0.0033(4)
N5 0.0147(5) 0.0132(5) 0.0139(5) 0.0011(4) 0.0005(4) -0.0013(4)
N6 0.0139(5) 0.0136(5) 0.0139(5) -0.0002(4) -0.0011(4) -0.0019(4)
C1 0.0178(6) 0.0156(6) 0.0141(6) 0.0023(5) 0.0023(5) 0.0036(5)
C2 0.0191(6) 0.0189(6) 0.0126(6) 0.0002(5) -0.0015(5) 0.0044(5)
C3 0.0154(6) 0.0162(6) 0.0140(6) -0.0012(5) -0.0018(5) 0.0031(5)
C4 0.0205(7) 0.0197(7) 0.0161(6) -0.0003(5) -0.0071(5) -0.0028(5)
C5 0.0292(8) 0.0174(6) 0.0210(7) -0.0036(5) -0.0050(6) -0.0019(6)
C6 0.0162(6) 0.0263(7) 0.0295(8) 0.0023(6) -0.0053(6) -0.0036(6)
C7 0.0396(9) 0.0330(8) 0.0206(7) 0.0028(6) -0.0155(7) -0.0122(7)
C8 0.0126(6) 0.0222(7) 0.0156(6) -0.0005(5) 0.0013(5) -0.0030(5)
C9 0.0122(6) 0.0233(7) 0.0176(6) -0.0004(5) 0.0005(5) -0.0002(5)
C10 0.0136(6) 0.0184(6) 0.0127(6) -0.0009(5) -0.0016(5) 0.0002(5)
C11 0.0144(6) 0.0173(6) 0.0215(7) 0.0025(5) -0.0035(5) 0.0007(5)
C12 0.0206(7) 0.0173(6) 0.0221(7) -0.0017(5) -0.0019(5) 0.0001(5)
C13 0.0327(8) 0.0260(7) 0.0190(7) 0.0055(6) -0.0039(6) -0.0084(6)
C14 0.0183(7) 0.0219(7) 0.0578(11) 0.0086(7) -0.0057(7) 0.0040(6)
C15 0.0176(6) 0.0143(6) 0.0202(6) -0.0026(5) -0.0030(5) -0.0020(5)
C16 0.0184(6) 0.0173(6) 0.0224(7) -0.0068(5) 0.0010(5) -0.0002(5)
C17 0.0146(6) 0.0174(6) 0.0163(6) -0.0040(5) -0.0005(5) -0.0007(5)
C18 0.0185(6) 0.0224(7) 0.0188(6) -0.0057(5) 0.0054(5) -0.0028(5)
C19 0.0155(6) 0.0308(8) 0.0278(8) 0.0018(6) 0.0023(6) -0.0045(6)
C20 0.0232(7) 0.0280(7) 0.0157(6) -0.0015(5) 0.0014(5) -0.0075(6)
C21 0.0350(9) 0.0346(9) 0.0342(9) -0.0132(7) 0.0176(7) -0.0045(7)
C22 0.0211(7) 0.0150(6) 0.0200(6) -0.0002(5) -0.0008(5) -0.0033(5)
B1 0.0145(7) 0.0141(7) 0.0148(7) -0.0004(5) 0.0000(5) -0.0028(5)
O4 0.0288(6) 0.0381(6) 0.0259(6) -0.0038(5) 0.0055(5) -0.0086(5)
C23 0.0289(9) 0.0345(9) 0.0554(11) 0.0121(8) 0.0115(8) 0.0045(7)
C24 0.0241(8) 0.0301(8) 0.0436(10) -0.0050(7) 0.0035(7) 0.0001(7)
C25 0.0330(9) 0.0357(9) 0.0232(8) -0.0013(6) 0.0060(6) -0.0035(7)
C26 0.0348(9) 0.0343(9) 0.0319(9) 0.0026(7) 0.0076(7) -0.0085(7)

loop_
_atom_type_symbol
_atom_type_description
_atom_type_scat_dispersion_real
_atom_type_scat_dispersion_imag
_atom_type_scat_source
C C 0.0033 0.0016 'International Tables Vol C Tables 4.2.6.8 and 6.1.1.4'
H H 0.0000 0.0000 'International Tables Vol C Tables 4.2.6.8 and 6.1.1.4'
B B 0.0013 0.0007 'International Tables Vol C Tables 4.2.6.8 and 6.1.1.4'
N N 0.0061 0.0033 'International Tables Vol C Tables 4.2.6.8 and 6.1.1.4'
O O 0.0106 0.0060 'International Tables Vol C Tables 4.2.6.8 and 6.1.1.4'
F F 0.0171 0.0103 'International Tables Vol C Tables 4.2.6.8 and 6.1.1.4'
S S 0.1246 0.1234 'International Tables Vol C Tables 4.2.6.8 and 6.1.1.4'
Co Co 0.3494 0.9721 'International Tables Vol C Tables 4.2.6.8 and 6.1.1.4'

loop_
_geom_angle_atom_site_label_1
_geom_angle_atom_site_label_2
_geom_angle_atom_site_label_3
_geom_angle
O1 Co1 N2 121.01(4)
O1 Co1 N4 124.47(4)
O1 Co1 N6 116.64(4)
N4 Co1 N2 97.87(4)
N6 Co1 N2 94.12(4)
N6 Co1 N4 96.19(4)
O1 S1 C22 101.00(6)
O2 S1 O1 113.46(7)
O2 S1 C22 104.77(7)
O3 S1 O1 113.08(7)
O3 S1 O2 118.00(8)
O3 S1 C22 104.07(6)
S1 O1 Co1 154.13(6)
N2 N1 B1 121.46(10)
C8 N1 N2 109.23(11)
C8 N1 B1 129.03(11)
N1 N2 Co1 109.05(8)
C10 N2 Co1 143.75(9)
C10 N2 N1 107.20(10)
N4 N3 B1 121.47(10)
C15 N3 N4 109.31(11)
C15 N3 B1 129.10(11)
N3 N4 Co1 109.32(8)
C17 N4 Co1 143.45(9)
C17 N4 N3 106.94(10)
N6 N5 B1 121.86(10)
C1 N5 N6 109.37(10)
C1 N5 B1 128.68(11)
N5 N6 Co1 109.01(7)
C3 N6 Co1 143.76(9)
C3 N6 N5 107.10(10)
N5 C1 H1 125.7
N5 C1 C2 108.54(12)
C2 C1 H1 125.7
C1 C2 H2 127.1
C1 C2 C3 105.88(12)
C3 C2 H2 127.1
N6 C3 C2 109.11(12)
N6 C3 C4 121.78(11)
C2 C3 C4 129.08(12)
C3 C4 C5 108.70(11)
C3 C4 C6 110.40(11)
C3 C4 C7 109.59(12)
C5 C4 C7 108.90(12)
C6 C4 C5 110.36(12)
C6 C4 C7 108.87(12)
C4 C5 H5A 109.5
C4 C5 H5B 109.5
C4 C5 H5C 109.5
H5A C5 H5B 109.5
H5A C5 H5C 109.5
H5B C5 H5C 109.5
C4 C6 H6A 109.5
C4 C6 H6B 109.5
C4 C6 H6C 109.5
H6A C6 H6B 109.5
H6A C6 H6C 109.5
H6B C6 H6C 109.5
C4 C7 H7A 109.5
C4 C7 H7B 109.5
C4 C7 H7C 109.5
H7A C7 H7B 109.5
H7A C7 H7C 109.5
H7B C7 H7C 109.5
N1 C8 H8 125.7
N1 C8 C9 108.67(12)
C9 C8 H8 125.7
C8 C9 H9 127.1
C8 C9 C10 105.72(12)
C10 C9 H9 127.1
N2 C10 C9 109.18(12)
N2 C10 C11 121.86(11)
C9 C10 C11 128.96(12)
C10 C11 C12 109.62(11)
C10 C11 C13 109.90(11)
C10 C11 C14 109.51(12)
C12 C11 C13 109.55(11)
C14 C11 C12 108.87(12)
C14 C11 C13 109.38(12)
C11 C12 H12A 109.5
C11 C12 H12B 109.5
C11 C12 H12C 109.5
H12A C12 H12B 109.5
H12A C12 H12C 109.5
H12B C12 H12C 109.5
C11 C13 H13A 109.5
C11 C13 H13B 109.5
C11 C13 H13C 109.5
H13A C13 H13B 109.5
H13A C13 H13C 109.5
H13B C13 H13C 109.5
C11 C14 H14A 109.5
C11 C14 H14B 109.5
C11 C14 H14C 109.5
H14A C14 H14B 109.5
H14A C14 H14C 109.5
H14B C14 H14C 109.5
N3 C15 H15 125.7
N3 C15 C16 108.69(12)
C16 C15 H15 125.7
C15 C16 H16 127.1
C15 C16 C17 105.81(12)
C17 C16 H16 127.1
N4 C17 C16 109.25(12)
N4 C17 C18 121.52(12)
C16 C17 C18 129.18(12)
C17 C18 C19 108.31(11)
C17 C18 C20 110.23(11)
C17 C18 C21 109.79(12)
C20 C18 C19 111.65(12)
C20 C18 C21 108.21(12)
C21 C18 C19 108.62(12)
C18 C19 H19A 109.5
C18 C19 H19B 109.5
C18 C19 H19C 109.5
H19A C19 H19B 109.5
H19A C19 H19C 109.5
H19B C19 H19C 109.5
C18 C20 H20A 109.5
C18 C20 H20B 109.5
C18 C20 H20C 109.5
H20A C20 H20B 109.5
H20A C20 H20C 109.5
H20B C20 H20C 109.5
C18 C21 H21A 109.5
C18 C21 H21B 109.5
C18 C21 H21C 109.5
H21A C21 H21B 109.5
H21A C21 H21C 109.5
H21B C21 H21C 109.5
F1 C22 S1 108.74(9)
F1 C22 F3 108.17(11)
F2 C22 S1 112.05(9)
F2 C22 F1 108.52(11)
F2 C22 F3 107.89(11)
F3 C22 S1 111.35(9)
N1 B1 H1A 109.8(8)
N3 B1 N1 109.86(10)
N3 B1 N5 108.59(10)
N3 B1 H1A 110.6(8)
N5 B1 N1 108.47(10)
N5 B1 H1A 109.4(8)
C24 O4 C25 112.70(12)
H23A C23 H23B 109.5
H23A C23 H23C 109.5
H23B C23 H23C 109.5
C24 C23 H23A 109.5
C24 C23 H23B 109.5
C24 C23 H23C 109.5
O4 C24 C23 108.28(14)
O4 C24 H24A 110.0
O4 C24 H24B 110.0
C23 C24 H24A 110.0
C23 C24 H24B 110.0
H24A C24 H24B 108.4
O4 C25 H25A 110.1
O4 C25 H25B 110.1
O4 C25 C26 108.07(13)
H25A C25 H25B 108.4
C26 C25 H25A 110.1
C26 C25 H25B 110.1
C25 C26 H26A 109.5
C25 C26 H26B 109.5
C25 C26 H26C 109.5
H26A C26 H26B 109.5
H26A C26 H26C 109.5
H26B C26 H26C 109.5

loop_
_geom_bond_atom_site_label_1
_geom_bond_atom_site_label_2
_geom_bond_distance
Co1 O1 1.9480(9)
Co1 N2 2.0194(11)
Co1 N4 2.0169(11)
Co1 N6 2.0127(11)
S1 O1 1.4729(10)
S1 O2 1.4246(11)
S1 O3 1.4236(11)
S1 C22 1.8229(14)
F1 C22 1.3287(16)
F2 C22 1.3272(16)
F3 C22 1.3310(16)
N1 N2 1.3743(15)
N1 C8 1.3442(17)
N1 B1 1.5480(18)
N2 C10 1.3462(17)
N3 N4 1.3724(15)
N3 C15 1.3415(17)
N3 B1 1.5437(18)
N4 C17 1.3475(17)
N5 N6 1.3731(15)
N5 C1 1.3419(16)
N5 B1 1.5472(17)
N6 C3 1.3471(16)
C1 H1 0.9500
C1 C2 1.3782(19)
C2 H2 0.9500
C2 C3 1.3968(19)
C3 C4 1.5106(19)
C4 C5 1.5342(19)
C4 C6 1.534(2)
C4 C7 1.5349(19)
C5 H5A 0.9800
C5 H5B 0.9800
C5 H5C 0.9800
C6 H6A 0.9800
C6 H6B 0.9800
C6 H6C 0.9800
C7 H7A 0.9800
C7 H7B 0.9800
C7 H7C 0.9800
C8 H8 0.9500
C8 C9 1.3790(19)
C9 H9 0.9500
C9 C10 1.4000(18)
C10 C11 1.5156(18)
C11 C12 1.5330(19)
C11 C13 1.536(2)
C11 C14 1.5288(19)
C12 H12A 0.9800
C12 H12B 0.9800
C12 H12C 0.9800
C13 H13A 0.9800
C13 H13B 0.9800
C13 H13C 0.9800
C14 H14A 0.9800
C14 H14B 0.9800
C14 H14C 0.9800
C15 H15 0.9500
C15 C16 1.375(2)
C16 H16 0.9500
C16 C17 1.3944(19)
C17 C18 1.5116(19)
C18 C19 1.536(2)
C18 C20 1.530(2)
C18 C21 1.534(2)
C19 H19A 0.9800
C19 H19B 0.9800
C19 H19C 0.9800
C20 H20A 0.9800
C20 H20B 0.9800
C20 H20C 0.9800
C21 H21A 0.9800
C21 H21B 0.9800
C21 H21C 0.9800
B1 H1A 1.095(15)
O4 C24 1.421(2)
O4 C25 1.4226(18)
C23 H23A 0.9800
C23 H23B 0.9800
C23 H23C 0.9800
C23 C24 1.498(2)
C24 H24A 0.9900
C24 H24B 0.9900
C25 H25A 0.9900
C25 H25B 0.9900
C25 C26 1.501(2)
C26 H26A 0.9800
C26 H26B 0.9800
C26 H26C 0.9800
